data_1550487
loop_
_publ_author_name
'li, qiuxia'
'Shi, Chao'
'Huang, Manli'
'Wei, Xing'
'Yan, Hong'
'Yang, Chuluo'
'Yuan, Aihua'

_publ_section_title
;
 B- and N-embedded color-tunable phosphorescent iridium complexes and
 B&#x2212;N lewis adducts with intriguing structural and optical changes
;
_journal_name_full 'Chemical Science'
_journal_paper_doi 10.1039/C8SC04252G
_journal_year 2019
_chemical_formula_sum 'C52 H37 B Cl3 Ir N2 O6'
_chemical_formula_weight 1095.22
_space_group_crystal_system monoclinic
_space_group_IT_number 14
_space_group_name_Hall '-P 2ybc'
_space_group_name_H-M_alt 'P 1 21/c 1'
_symmetry_space_group_name_Hall '-P 2ybc'
_symmetry_space_group_name_H-M 'P 1 21/c 1'
_atom_sites_solution_hydrogens geom
_audit_creation_method SHELXL-2014/7
_audit_update_record
;
2018-03-25 deposited with the CCDC.
2019-01-18 downloaded from the CCDC.
;
_cell_angle_alpha 90
_cell_angle_beta 90.3520(10)
_cell_angle_gamma 90
_cell_formula_units_Z 4
_cell_length_a 14.7106(11)
_cell_length_b 23.3274(17)
_cell_length_c 12.5713(10)
_cell_measurement_reflns_used 8533
_cell_measurement_temperature 296(2)
_cell_measurement_theta_max 27.98
_cell_measurement_theta_min 2.30
_cell_volume 4313.9(6)
_computing_structure_refinement 'SHELXL-2014/7 (Sheldrick, 2014)'
_diffrn_ambient_temperature 296(2)
_diffrn_measured_fraction_theta_full 0.995
_diffrn_measured_fraction_theta_max 0.995
_diffrn_measurement_device_type 'Bruker APEX-II CCD'
_diffrn_measurement_method '\f and \w scans'
_diffrn_radiation_type MoK\a
_diffrn_radiation_wavelength 0.71073
_diffrn_reflns_av_R_equivalents 0.01
_diffrn_reflns_av_unetI/netI 0.0549
_diffrn_reflns_Laue_measured_fraction_full 0.995
_diffrn_reflns_Laue_measured_fraction_max 0.995
_diffrn_reflns_number 7556
_diffrn_reflns_point_group_measured_fraction_full 0.995
_diffrn_reflns_point_group_measured_fraction_max 0.995
_diffrn_reflns_theta_full 24.997
_diffrn_reflns_theta_max 24.997
_diffrn_reflns_theta_min 1.746
_exptl_absorpt_coefficient_mu 3.338
_exptl_crystal_colour yellow
_exptl_crystal_density_diffrn 1.686
_exptl_crystal_description block
_exptl_crystal_F_000 2176.0
_exptl_crystal_size_max 0.22
_exptl_crystal_size_mid 0.21
_exptl_crystal_size_min 0.19
_refine_diff_density_max 2.492
_refine_diff_density_min -1.647
_refine_diff_density_rms 0.145
_refine_ls_extinction_method none
_refine_ls_goodness_of_fit_ref 1.156
_refine_ls_hydrogen_treatment constr
_refine_ls_matrix_type full
_refine_ls_number_parameters 588
_refine_ls_number_reflns 7556
_refine_ls_number_restraints 0
_refine_ls_restrained_S_all 1.156
_refine_ls_R_factor_all 0.0507
_refine_ls_R_factor_gt 0.0397
_refine_ls_shift/su_max 0.010
_refine_ls_shift/su_mean 0.000
_refine_ls_structure_factor_coef Fsqd
_refine_ls_weighting_details 'w=1/[\s^2^(Fo^2^)+(0.0518P)^2^+6.4241P] where P=(Fo^2^+2Fc^2^)/3'
_refine_ls_weighting_scheme calc
_refine_ls_wR_factor_gt 0.1049
_refine_ls_wR_factor_ref 0.1107
_reflns_Friedel_coverage 0.000
_reflns_number_gt 6306
_reflns_number_total 7556
_reflns_threshold_expression 'I > 2\s(I)'
_cod_data_source_file c8sc04252g2.cif
_cod_data_source_block Ir-OB
_cod_database_code 1550487
_shelx_shelxl_version_number 2014/7
_shelx_space_group_comment
;
The symmetry employed for this shelxl refinement is uniquely defined
by the following loop, which should always be used as a source of
symmetry information in preference to the above space-group names.
They are only intended as comments.
;

loop_
_space_group_symop_operation_xyz
'x, y, z'
'-x, y+1/2, -z+1/2'
'-x, -y, -z'
'x, -y-1/2, z-1/2'

loop_
_atom_site_label
_atom_site_type_symbol
_atom_site_fract_x
_atom_site_fract_y
_atom_site_fract_z
_atom_site_U_iso_or_equiv
_atom_site_adp_type
_atom_site_occupancy
_atom_site_site_symmetry_order
_atom_site_calc_flag
_atom_site_refinement_flags_posn
_atom_site_refinement_flags_adp
O6 O 0.5577(2) 0.55479(16) 0.2715(3) 0.0169(8) Uani 1 1 d . .
Ir1 Ir 0.56269(2) 0.63972(2) 0.20791(2) 0.01270(9) Uani 1 1 d . .
O2 O 0.6434(3) 0.71963(17) 0.0000(3) 0.0184(9) Uani 1 1 d . .
O3 O 0.3344(3) 0.65794(18) 0.1931(3) 0.0203(9) Uani 1 1 d . .
O5 O 0.6816(2) 0.65618(16) 0.2991(3) 0.0171(9) Uani 1 1 d . .
N1 N 0.6381(3) 0.60482(19) 0.0876(4) 0.0148(10) Uani 1 1 d . .
N2 N 0.4889(3) 0.67305(19) 0.3305(4) 0.0127(10) Uani 1 1 d . .
O1 O 0.5893(3) 0.90376(16) 0.1569(4) 0.0253(10) Uani 1 1 d . .
C8 C 0.4621(4) 0.6187(2) 0.1049(5) 0.0143(12) Uani 1 1 d . .
C9 C 0.7293(4) 0.5505(3) -0.0757(5) 0.0217(13) Uani 1 1 d . .
H9 H 0.7599 0.5324 -0.1308 0.026 Uiso 1 1 calc R U
C10 C 0.5676(3) 0.7237(2) 0.1694(5) 0.0151(12) Uani 1 1 d . .
O4 O 0.2861(3) 0.54558(19) -0.1245(3) 0.0250(10) Uani 1 1 d . .
C12 C 0.6353(4) 0.5536(2) -0.0760(5) 0.0215(13) Uani 1 1 d . .
H12 H 0.6023 0.5371 -0.1314 0.026 Uiso 1 1 calc R U
C13 C 0.4501(4) 0.6423(2) 0.4070(5) 0.0194(13) Uani 1 1 d . .
H13 H 0.4531 0.6025 0.4029 0.023 Uiso 1 1 calc R U
C14 C 0.5410(4) 0.8197(2) 0.2446(5) 0.0196(13) Uani 1 1 d . .
H14 H 0.5167 0.8423 0.2982 0.024 Uiso 1 1 calc R U
C15 C 0.1735(4) 0.6394(3) 0.1489(5) 0.0251(14) Uani 1 1 d . .
C16 C 0.8175(4) 0.6359(3) 0.3894(6) 0.0283(15) Uani 1 1 d . .
H16A H 0.8566 0.6411 0.3293 0.042 Uiso 1 1 calc R U
H16B H 0.8423 0.6069 0.4352 0.042 Uiso 1 1 calc R U
H16C H 0.8131 0.6714 0.4279 0.042 Uiso 1 1 calc R U
C17 C 0.1938(4) 0.5478(3) -0.1194(5) 0.0233(14) Uani 1 1 d . .
C18 C 0.1459(4) 0.5778(3) -0.0399(5) 0.0250(14) Uani 1 1 d . .
C19 C 0.3417(4) 0.5724(2) -0.0502(5) 0.0183(12) Uani 1 1 d . .
C20 C 0.6953(4) 0.5623(2) 0.3735(5) 0.0215(13) Uani 1 1 d . .
H20 H 0.7319 0.5409 0.4192 0.026 Uiso 1 1 calc R U
C21 C 0.4915(4) 0.5882(2) 0.0152(5) 0.0154(12) Uani 1 1 d . .
C22 C 0.2420(4) 0.6634(3) 0.2132(5) 0.0226(14) Uani 1 1 d . .
C23 C 0.4012(4) 0.7257(3) 0.4990(5) 0.0209(13) Uani 1 1 d . .
H23 H 0.3719 0.7432 0.5557 0.025 Uiso 1 1 calc R U
C24 C 0.9192(4) 0.7118(3) -0.0599(7) 0.041(2) Uani 1 1 d . .
H24 H 0.9809 0.7090 -0.0746 0.050 Uiso 1 1 calc R U
C25 C 0.7255(4) 0.6182(2) 0.3520(5) 0.0176(12) Uani 1 1 d . .
C26 C 0.5867(4) 0.8442(2) 0.1618(5) 0.0196(13) Uani 1 1 d . .
C27 C 0.0069(4) 0.5441(4) -0.1282(6) 0.0415(19) Uani 1 1 d . .
H27 H -0.0563 0.5437 -0.1315 0.050 Uiso 1 1 calc R U
C28 C 0.8906(5) 0.7242(3) 0.0417(6) 0.0373(17) Uani 1 1 d . .
H28 H 0.9335 0.7294 0.0955 0.045 Uiso 1 1 calc R U
C29 C 0.4347(4) 0.5649(2) -0.0626(5) 0.0184(12) Uani 1 1 d . .
H29 H 0.4581 0.5451 -0.1205 0.022 Uiso 1 1 calc R U
C30 C 0.4410(4) 0.7580(2) 0.4200(5) 0.0187(12) Uani 1 1 d . .
H30 H 0.4381 0.7978 0.4231 0.022 Uiso 1 1 calc R U
C31 C 0.6196(4) 0.8105(3) 0.0795(5) 0.0205(13) Uani 1 1 d . .
H31 H 0.6471 0.8275 0.0210 0.025 Uiso 1 1 calc R U
C32 C 0.4059(4) 0.6665(2) 0.4915(5) 0.0186(13) Uani 1 1 d . .
H32 H 0.3795 0.6435 0.5432 0.022 Uiso 1 1 calc R U
C33 C 0.2240(4) 0.6931(3) 0.3058(6) 0.0315(16) Uani 1 1 d . .
H33 H 0.2715 0.7098 0.3440 0.038 Uiso 1 1 calc R U
C34 C 0.7994(4) 0.7289(3) 0.0645(5) 0.0258(14) Uani 1 1 d . .
H34 H 0.7803 0.7376 0.1330 0.031 Uiso 1 1 calc R U
C35 C 0.5900(4) 0.5810(2) 0.0057(4) 0.0152(12) Uani 1 1 d . .
C36 C 0.6112(4) 0.7518(2) 0.0852(5) 0.0169(12) Uani 1 1 d . .
C37 C 0.7369(4) 0.7203(2) -0.0170(5) 0.0211(13) Uani 1 1 d . .
C38 C 0.3670(4) 0.6263(2) 0.1094(5) 0.0169(12) Uani 1 1 d . .
C40 C 0.6178(4) 0.5346(2) 0.3353(5) 0.0187(13) Uani 1 1 d . .
C41 C 0.7558(4) 0.9069(3) 0.1553(5) 0.0263(14) Uani 1 1 d . .
H41 H 0.7610 0.8672 0.1565 0.032 Uiso 1 1 calc R U
C42 C 0.6715(4) 0.9324(2) 0.1557(5) 0.0220(13) Uani 1 1 d . .
C43 C 0.3048(4) 0.6034(2) 0.0346(5) 0.0177(12) Uani 1 1 d . .
C44 C 0.0838(5) 0.6468(3) 0.1891(6) 0.0402(19) Uani 1 1 d . .
H44 H 0.0353 0.6317 0.1504 0.048 Uiso 1 1 calc R U
B1 B 0.2022(5) 0.6084(3) 0.0477(6) 0.0217(15) Uani 1 1 d . .
C47 C 0.7640(4) 0.7085(2) -0.1195(5) 0.0230(14) Uani 1 1 d . .
H47 H 0.7215 0.7039 -0.1738 0.028 Uiso 1 1 calc R U
C48 C 0.7764(4) 0.5746(2) 0.0074(5) 0.0227(13) Uani 1 1 d . .
H48 H 0.8396 0.5732 0.0095 0.027 Uiso 1 1 calc R U
C49 C 0.7291(4) 0.6010(2) 0.0875(5) 0.0175(12) Uani 1 1 d . .
H49 H 0.7615 0.6168 0.1440 0.021 Uiso 1 1 calc R U
C50 C 0.1507(4) 0.5151(3) -0.1967(6) 0.0320(16) Uani 1 1 d . .
H50 H 0.1848 0.4942 -0.2452 0.038 Uiso 1 1 calc R U
C52 C 0.0515(4) 0.5748(3) -0.0504(6) 0.0371(17) Uani 1 1 d . .
H52 H 0.0165 0.5949 -0.0016 0.044 Uiso 1 1 calc R U
C55 C 0.5313(3) 0.7600(2) 0.2474(5) 0.0159(12) Uani 1 1 d . .
C57 C 0.4853(4) 0.7315(2) 0.3361(4) 0.0145(12) Uani 1 1 d . .
C59 C 0.6021(4) 0.4735(2) 0.3704(5) 0.0263(14) Uani 1 1 d . .
H59A H 0.5434 0.4704 0.4029 0.039 Uiso 1 1 calc R U
H59B H 0.6482 0.4627 0.4210 0.039 Uiso 1 1 calc R U
H59C H 0.6048 0.4485 0.3099 0.039 Uiso 1 1 calc R U
C60 C 0.0577(4) 0.5136(3) -0.2016(6) 0.0391(18) Uani 1 1 d . .
H60 H 0.0287 0.4922 -0.2541 0.047 Uiso 1 1 calc R U
C64 C 0.8559(4) 0.7037(3) -0.1395(6) 0.0323(16) Uani 1 1 d . .
H64 H 0.8752 0.6949 -0.2079 0.039 Uiso 1 1 calc R U
C65 C 0.1364(5) 0.6983(3) 0.3418(6) 0.0389(18) Uani 1 1 d . .
H65 H 0.1247 0.7171 0.4055 0.047 Uiso 1 1 calc R U
C66 C 0.0658(5) 0.6752(4) 0.2822(7) 0.053(2) Uani 1 1 d . .
H66 H 0.0062 0.6790 0.3054 0.064 Uiso 1 1 calc R U
C69 C 0.6642(4) 0.9920(3) 0.1566(5) 0.0257(14) Uani 1 1 d . .
H69 H 0.6072 1.0092 0.1584 0.031 Uiso 1 1 calc R U
C70 C 0.8336(5) 0.9411(3) 0.1532(6) 0.0351(17) Uani 1 1 d . .
H70 H 0.8908 0.9242 0.1528 0.042 Uiso 1 1 calc R U
C71 C 0.7418(5) 1.0256(3) 0.1548(6) 0.0338(16) Uani 1 1 d . .
H71 H 0.7366 1.0653 0.1558 0.041 Uiso 1 1 calc R U
C72 C 0.8257(5) 1.0009(3) 0.1517(6) 0.0384(18) Uani 1 1 d . .
H72 H 0.8775 1.0236 0.1485 0.046 Uiso 1 1 calc R U
Cl2 Cl 0.2503(3) 0.83354(14) 0.2210(3) 0.1107(13) Uani 1 1 d . .
C1 C 0.1500(13) 0.8518(9) 0.1644(14) 0.195(11) Uani 1 1 d . .
H1 H 0.1247 0.8747 0.2224 0.234 Uiso 1 1 calc R U
Cl1 Cl 0.0604(5) 0.8103(3) 0.1387(5) 0.245(4) Uani 1 1 d . .
Cl3 Cl 0.1593(2) 0.90724(15) 0.0643(3) 0.1040(11) Uani 1 1 d . .

loop_
_atom_site_aniso_label
_atom_site_aniso_U_11
_atom_site_aniso_U_22
_atom_site_aniso_U_33
_atom_site_aniso_U_23
_atom_site_aniso_U_13
_atom_site_aniso_U_12
O6 0.0165(19) 0.0131(19) 0.021(2) 0.0006(17) -0.0018(17) -0.0024(16)
Ir1 0.01285(13) 0.01120(13) 0.01405(14) -0.00036(9) 0.00063(9) 0.00003(8)
O2 0.0176(19) 0.022(2) 0.016(2) -0.0028(17) 0.0038(17) -0.0013(17)
O3 0.017(2) 0.025(2) 0.019(2) -0.0070(18) 0.0006(17) 0.0043(17)
O5 0.0152(19) 0.0155(19) 0.021(2) -0.0002(17) -0.0013(17) -0.0022(16)
N1 0.013(2) 0.014(2) 0.017(3) 0.002(2) 0.000(2) -0.0019(19)
N2 0.010(2) 0.015(2) 0.013(2) -0.001(2) -0.0020(19) -0.0036(18)
O1 0.023(2) 0.0089(19) 0.044(3) 0.0067(19) 0.002(2) -0.0003(17)
C8 0.018(3) 0.012(3) 0.014(3) 0.002(2) -0.001(2) -0.006(2)
C9 0.020(3) 0.026(3) 0.020(3) -0.005(3) 0.004(3) 0.006(3)
C10 0.014(3) 0.016(3) 0.016(3) -0.001(2) -0.003(2) -0.001(2)
O4 0.017(2) 0.034(2) 0.024(2) -0.011(2) -0.0049(18) 0.0021(18)
C12 0.025(3) 0.019(3) 0.020(3) -0.001(3) -0.005(3) -0.002(3)
C13 0.023(3) 0.015(3) 0.021(3) 0.000(2) -0.001(3) -0.007(2)
C14 0.016(3) 0.015(3) 0.027(3) -0.001(3) 0.001(3) 0.000(2)
C15 0.021(3) 0.028(3) 0.026(4) 0.001(3) -0.001(3) 0.005(3)
C16 0.023(3) 0.026(3) 0.036(4) -0.003(3) 0.002(3) -0.002(3)
C17 0.018(3) 0.027(3) 0.026(4) 0.001(3) -0.003(3) -0.003(3)
C18 0.023(3) 0.029(3) 0.024(3) 0.003(3) -0.002(3) -0.003(3)
C19 0.019(3) 0.020(3) 0.016(3) -0.002(3) -0.003(2) 0.000(2)
C20 0.026(3) 0.022(3) 0.017(3) -0.001(3) -0.002(3) 0.006(3)
C21 0.015(3) 0.015(3) 0.016(3) 0.005(2) -0.001(2) 0.000(2)
C22 0.012(3) 0.030(3) 0.026(4) -0.002(3) 0.000(3) 0.008(3)
C23 0.019(3) 0.027(3) 0.017(3) -0.002(3) 0.000(2) -0.001(3)
C24 0.019(3) 0.034(4) 0.071(6) 0.000(4) 0.009(4) 0.007(3)
C25 0.016(3) 0.019(3) 0.018(3) -0.006(3) 0.004(2) 0.000(2)
C26 0.018(3) 0.014(3) 0.027(3) 0.004(3) -0.005(3) -0.001(2)
C27 0.012(3) 0.075(6) 0.038(4) -0.013(4) -0.007(3) 0.001(3)
C28 0.027(4) 0.038(4) 0.047(5) -0.001(4) -0.010(3) 0.005(3)
C29 0.020(3) 0.021(3) 0.014(3) 0.000(2) 0.000(2) -0.002(2)
C30 0.023(3) 0.015(3) 0.019(3) -0.004(2) -0.001(2) 0.000(2)
C31 0.014(3) 0.025(3) 0.022(3) 0.008(3) 0.004(2) -0.002(2)
C32 0.020(3) 0.017(3) 0.019(3) 0.007(3) 0.002(3) -0.001(2)
C33 0.024(3) 0.043(4) 0.028(4) -0.011(3) -0.002(3) 0.007(3)
C34 0.026(3) 0.026(3) 0.025(4) -0.003(3) 0.001(3) 0.002(3)
C35 0.016(3) 0.016(3) 0.014(3) 0.006(2) 0.003(2) 0.004(2)
C36 0.016(3) 0.017(3) 0.017(3) 0.000(2) -0.002(2) 0.001(2)
C37 0.018(3) 0.018(3) 0.028(4) 0.006(3) 0.004(3) -0.001(2)
C38 0.020(3) 0.014(3) 0.017(3) 0.002(2) 0.001(2) 0.005(2)
C40 0.023(3) 0.016(3) 0.018(3) -0.001(2) 0.007(3) 0.003(2)
C41 0.031(3) 0.026(3) 0.022(3) 0.004(3) 0.000(3) -0.003(3)
C42 0.029(3) 0.021(3) 0.015(3) 0.004(3) 0.002(3) -0.003(3)
C43 0.018(3) 0.017(3) 0.018(3) 0.003(2) -0.004(2) 0.004(2)
C44 0.025(3) 0.059(5) 0.037(4) -0.013(4) 0.002(3) 0.012(3)
B1 0.022(3) 0.016(3) 0.027(4) 0.002(3) -0.001(3) 0.001(3)
C47 0.026(3) 0.021(3) 0.022(3) 0.004(3) 0.006(3) 0.000(3)
C48 0.019(3) 0.021(3) 0.028(4) -0.003(3) 0.005(3) 0.004(3)
C49 0.012(3) 0.020(3) 0.020(3) 0.004(3) 0.002(2) -0.003(2)
C50 0.028(3) 0.040(4) 0.028(4) -0.012(3) 0.000(3) 0.005(3)
C52 0.021(3) 0.052(5) 0.039(4) -0.006(4) 0.005(3) 0.004(3)
C55 0.011(3) 0.017(3) 0.020(3) 0.004(2) -0.001(2) 0.001(2)
C57 0.016(3) 0.014(3) 0.013(3) 0.000(2) -0.005(2) 0.000(2)
C59 0.033(3) 0.017(3) 0.029(4) 0.004(3) 0.000(3) 0.002(3)
C60 0.026(4) 0.057(5) 0.034(4) -0.006(4) -0.012(3) -0.004(3)
C64 0.032(4) 0.030(4) 0.035(4) -0.006(3) 0.009(3) -0.002(3)
C65 0.031(4) 0.058(5) 0.028(4) -0.019(4) 0.003(3) 0.009(4)
C66 0.018(3) 0.087(7) 0.055(6) -0.024(5) 0.004(3) 0.013(4)
C69 0.031(3) 0.018(3) 0.028(4) 0.004(3) -0.004(3) -0.004(3)
C70 0.026(3) 0.042(4) 0.037(4) 0.002(3) -0.006(3) -0.006(3)
C71 0.047(4) 0.024(3) 0.030(4) 0.007(3) -0.013(3) -0.008(3)
C72 0.034(4) 0.038(4) 0.043(5) 0.009(4) -0.012(3) -0.021(3)
Cl2 0.140(3) 0.0743(19) 0.118(3) 0.0071(19) 0.064(3) 0.005(2)
C1 0.183(17) 0.29(2) 0.111(13) 0.094(14) -0.036(12) -0.197(18)
Cl1 0.337(8) 0.228(6) 0.172(5) -0.096(5) 0.125(5) -0.232(6)
Cl3 0.125(3) 0.120(3) 0.0669(19) -0.0111(18) 0.0160(18) -0.058(2)

loop_
_atom_type_symbol
_atom_type_description
_atom_type_scat_dispersion_real
_atom_type_scat_dispersion_imag
_atom_type_scat_source
C C 0.0033 0.0016 'International Tables Vol C Tables 4.2.6.8 and 6.1.1.4'
H H 0.0000 0.0000 'International Tables Vol C Tables 4.2.6.8 and 6.1.1.4'
B B 0.0013 0.0007 'International Tables Vol C Tables 4.2.6.8 and 6.1.1.4'
N N 0.0061 0.0033 'International Tables Vol C Tables 4.2.6.8 and 6.1.1.4'
O O 0.0106 0.0060 'International Tables Vol C Tables 4.2.6.8 and 6.1.1.4'
Ir Ir -1.4442 7.9887 'International Tables Vol C Tables 4.2.6.8 and 6.1.1.4'
Cl Cl 0.1484 0.1585 'International Tables Vol C Tables 4.2.6.8 and 6.1.1.4'

loop_
_geom_angle_atom_site_label_1
_geom_angle_atom_site_label_2
_geom_angle_atom_site_label_3
_geom_angle
C40 O6 Ir1 123.4(3)
C8 Ir1 C10 96.3(2)
C8 Ir1 N2 100.7(2)
C10 Ir1 N2 80.3(2)
C8 Ir1 N1 80.1(2)
C10 Ir1 N1 100.8(2)
N2 Ir1 N1 178.56(18)
C8 Ir1 O5 171.39(19)
C10 Ir1 O5 85.58(19)
N2 Ir1 O5 87.92(16)
N1 Ir1 O5 91.31(17)
C8 Ir1 O6 89.32(18)
C10 Ir1 O6 171.89(19)
N2 Ir1 O6 92.92(16)
N1 Ir1 O6 85.85(16)
O5 Ir1 O6 89.74(14)
C37 O2 C36 116.9(4)
C38 O3 C22 122.3(5)
C25 O5 Ir1 124.5(4)
C49 N1 C35 119.0(5)
C49 N1 Ir1 124.9(4)
C35 N1 Ir1 116.0(3)
C13 N2 C57 119.0(5)
C13 N2 Ir1 124.9(4)
C57 N2 Ir1 116.0(4)
C42 O1 C26 120.5(4)
C21 C8 C38 114.0(5)
C21 C8 Ir1 114.2(4)
C38 C8 Ir1 131.7(4)
C48 C9 C12 118.7(6)
C36 C10 C55 115.0(5)
C36 C10 Ir1 130.6(4)
C55 C10 Ir1 113.8(4)
C17 O4 C19 122.5(5)
C9 C12 C35 120.5(6)
N2 C13 C32 123.1(5)
C26 C14 C55 119.0(6)
C22 C15 C44 114.2(6)
C22 C15 B1 117.8(5)
C44 C15 B1 127.9(6)
O4 C17 C50 113.6(6)
O4 C17 C18 123.6(5)
C50 C17 C18 122.7(6)
C52 C18 C17 114.2(6)
C52 C18 B1 128.1(6)
C17 C18 B1 117.7(5)
O4 C19 C29 116.4(5)
O4 C19 C43 121.0(5)
C29 C19 C43 122.5(5)
C40 C20 C25 128.5(6)
C29 C21 C8 125.1(5)
C29 C21 C35 119.1(5)
C8 C21 C35 115.7(5)
C33 C22 O3 113.0(5)
C33 C22 C15 122.9(5)
O3 C22 C15 124.0(5)
C30 C23 C32 118.3(6)
C64 C24 C28 119.7(6)
O5 C25 C20 125.7(5)
O5 C25 C16 115.2(5)
C20 C25 C16 119.0(6)
C14 C26 O1 117.7(5)
C14 C26 C31 120.4(5)
O1 C26 C31 121.5(5)
C52 C27 C60 118.9(6)
C24 C28 C34 120.8(7)
C19 C29 C21 117.3(5)
C23 C30 C57 120.4(5)
C36 C31 C26 119.5(5)
C13 C32 C23 119.1(5)
C65 C33 C22 120.4(6)
C28 C34 C37 118.5(6)
N1 C35 C12 120.0(5)
N1 C35 C21 113.6(5)
C12 C35 C21 126.5(5)
C31 C36 O2 117.7(5)
C31 C36 C10 123.0(5)
O2 C36 C10 119.2(5)
C47 C37 C34 121.6(6)
C47 C37 O2 115.6(6)
C34 C37 O2 122.6(6)
O3 C38 C43 119.0(5)
O3 C38 C8 116.7(5)
C43 C38 C8 124.3(5)
O6 C40 C20 127.3(5)
O6 C40 C59 115.2(5)
C20 C40 C59 117.6(5)
C42 C41 C70 119.5(6)
C41 C42 O1 125.4(5)
C41 C42 C69 120.0(6)
O1 C42 C69 114.5(5)
C19 C43 C38 116.6(5)
C19 C43 B1 120.7(5)
C38 C43 B1 122.6(6)
C66 C44 C15 123.0(7)
C43 B1 C15 113.9(6)
C43 B1 C18 114.5(6)
C15 B1 C18 131.5(6)
C37 C47 C64 118.4(6)
C49 C48 C9 119.2(5)
N1 C49 C48 122.8(6)
C60 C50 C17 119.9(6)
C27 C52 C18 124.2(7)
C14 C55 C10 122.9(5)
C14 C55 C57 121.1(5)
C10 C55 C57 115.9(5)
N2 C57 C30 120.1(5)
N2 C57 C55 113.3(5)
C30 C57 C55 126.6(5)
C50 C60 C27 119.9(7)
C24 C64 C47 121.0(7)
C33 C65 C66 119.3(7)
C44 C66 C65 120.1(7)
C71 C69 C42 120.0(6)
C41 C70 C72 120.2(7)
C72 C71 C69 120.5(6)
C71 C72 C70 119.8(6)
Cl1 C1 Cl2 128.6(13)
Cl1 C1 Cl3 110.1(10)
Cl2 C1 Cl3 113.8(7)

loop_
_geom_bond_atom_site_label_1
_geom_bond_atom_site_label_2
_geom_bond_distance
O6 C40 1.279(7)
O6 Ir1 2.138(4)
Ir1 C8 2.021(6)
Ir1 C10 2.020(5)
Ir1 N2 2.044(4)
Ir1 N1 2.050(5)
Ir1 O5 2.121(4)
O2 C37 1.393(7)
O2 C36 1.392(7)
O3 C38 1.374(7)
O3 C22 1.389(7)
O5 C25 1.280(7)
N1 C49 1.342(7)
N1 C35 1.364(7)
N2 C13 1.331(7)
N2 C57 1.367(7)
O1 C42 1.382(7)
O1 C26 1.392(7)
C8 C21 1.403(8)
C8 C38 1.411(8)
C9 C48 1.371(9)
C9 C12 1.386(8)
C10 C36 1.404(8)
C10 C55 1.404(8)
O4 C17 1.361(7)
O4 C19 1.387(7)
C12 C35 1.383(8)
C13 C32 1.371(8)
C14 C26 1.368(9)
C14 C55 1.399(8)
C15 C22 1.404(9)
C15 C44 1.425(9)
C15 B1 1.526(10)
C16 C25 1.490(8)
C17 C50 1.385(9)
C17 C18 1.412(9)
C18 C52 1.396(9)
C18 B1 1.548(10)
C19 C29 1.389(8)
C19 C43 1.401(8)
C20 C40 1.393(8)
C20 C25 1.405(8)
C21 C29 1.393(8)
C21 C35 1.465(7)
C22 C33 1.383(9)
C23 C30 1.380(8)
C23 C32 1.386(8)
C24 C64 1.376(11)
C24 C28 1.377(11)
C26 C31 1.388(9)
C27 C52 1.376(10)
C27 C60 1.387(10)
C28 C34 1.378(9)
C30 C57 1.389(8)
C31 C36 1.377(8)
C33 C65 1.374(9)
C34 C37 1.387(9)
C37 C47 1.380(9)
C38 C43 1.413(8)
C40 C59 1.511(8)
C41 C42 1.376(9)
C41 C70 1.395(9)
C42 C69 1.394(8)
C43 B1 1.523(9)
C44 C66 1.373(11)
C47 C64 1.380(9)
C48 C49 1.372(8)
C50 C60 1.369(9)
C55 C57 1.467(8)
C65 C66 1.386(10)
C69 C71 1.384(9)
C70 C72 1.399(10)
C71 C72 1.364(10)
Cl2 C1 1.69(2)
C1 Cl1 1.665(13)
C1 Cl3 1.810(15)
